data_4336088
loop_
_publ_author_name
'Ahmed Al-Harbi'
'Yi Rong'
'Gerard Parkin'

_publ_section_title
;
 Synthesis and Structural Characterization of
 Bis(2-oxoimidazolyl)hydroborato Complexes: A New Class of Bidentate
 Oxygen-Donor Ligands
;
_journal_name_full 'Inorganic Chemistry'
_journal_page_first 10226
_journal_page_last 10228
_journal_paper_doi 10.1021/ic401658n
_journal_volume 52
_journal_year 2013
_chemical_formula_sum 'C20 H38 B N4 Na O5'
_chemical_formula_weight 448.34
_chemical_name_systematic
; 
 ? 
;
_space_group_IT_number 14
_symmetry_cell_setting monoclinic
_symmetry_space_group_name_Hall '-P 2yn'
_symmetry_space_group_name_H-M 'P 1 21/n 1'
_atom_sites_solution_hydrogens geom
_atom_sites_solution_primary direct
_atom_sites_solution_secondary difmap
_audit_creation_method SHELXL-97
_cell_angle_alpha 90.00
_cell_angle_beta 97.744(4)
_cell_angle_gamma 90.00
_cell_formula_units_Z 4
_cell_length_a 9.546(2)
_cell_length_b 9.704(2)
_cell_length_c 27.190(6)
_cell_measurement_reflns_used 5347
_cell_measurement_temperature 130(2)
_cell_measurement_theta_max 22.70
_cell_measurement_theta_min 2.23
_cell_volume 2495.8(9)
_computing_cell_refinement 'Bruker SAINT'
_computing_data_collection 'Bruker APEX2'
_computing_data_reduction 'Bruker SAINT'
_computing_molecular_graphics 'Bruker SHELXTL'
_computing_publication_material 'Bruker SHELXTL'
_computing_structure_refinement 'SHELXL-97 (Sheldrick, 2008)'
_computing_structure_solution 'SHELXS-97 (Sheldrick, 2008)'
_diffrn_ambient_temperature 130(2)
_diffrn_measured_fraction_theta_full 0.983
_diffrn_measured_fraction_theta_max 0.983
_diffrn_measurement_device_type 'Bruker APEX-II CCD'
_diffrn_measurement_method '\f and \w scans'
_diffrn_radiation_monochromator graphite
_diffrn_radiation_source 'fine-focus sealed tube'
_diffrn_radiation_type MoK\a
_diffrn_radiation_wavelength 0.71073
_diffrn_reflns_av_R_equivalents 0.1159
_diffrn_reflns_av_sigmaI/netI 0.1049
_diffrn_reflns_limit_h_max 13
_diffrn_reflns_limit_h_min -13
_diffrn_reflns_limit_k_max 14
_diffrn_reflns_limit_k_min -14
_diffrn_reflns_limit_l_max 39
_diffrn_reflns_limit_l_min -39
_diffrn_reflns_number 40047
_diffrn_reflns_theta_full 31.09
_diffrn_reflns_theta_max 31.09
_diffrn_reflns_theta_min 1.51
_exptl_absorpt_coefficient_mu 0.099
_exptl_absorpt_correction_T_max 0.9951
_exptl_absorpt_correction_T_min 0.9805
_exptl_absorpt_correction_type empirical
_exptl_absorpt_process_details sadabs
_exptl_crystal_colour colorless
_exptl_crystal_density_diffrn 1.193
_exptl_crystal_description Block
_exptl_crystal_F_000 968
_exptl_crystal_size_max 0.20
_exptl_crystal_size_mid 0.10
_exptl_crystal_size_min 0.05
_refine_diff_density_max 0.219
_refine_diff_density_min -0.206
_refine_diff_density_rms 0.048
_refine_ls_extinction_method none
_refine_ls_goodness_of_fit_ref 1.003
_refine_ls_hydrogen_treatment mixed
_refine_ls_matrix_type full
_refine_ls_number_parameters 296
_refine_ls_number_reflns 7870
_refine_ls_number_restraints 0
_refine_ls_restrained_S_all 1.003
_refine_ls_R_factor_all 0.1640
_refine_ls_R_factor_gt 0.0617
_refine_ls_shift/su_max 0.000
_refine_ls_shift/su_mean 0.000
_refine_ls_structure_factor_coef Fsqd
_refine_ls_weighting_details 'calc w=1/[\s^2^(Fo^2^)+(0.0500P)^2^+0.0000P] where P=(Fo^2^+2Fc^2^)/3'
_refine_ls_weighting_scheme calc
_refine_ls_wR_factor_gt 0.1145
_refine_ls_wR_factor_ref 0.1450
_reflns_number_gt 3520
_reflns_number_total 7870
_reflns_threshold_expression >2sigma(I)
_cod_data_source_file ic401658n_si_009.cif
_cod_data_source_block bonadigs10
_cod_original_cell_volume 2495.9(10)
_cod_database_code 4336088

loop_
_symmetry_equiv_pos_as_xyz
'x, y, z'
'-x+1/2, y+1/2, -z+1/2'
'-x, -y, -z'
'x-1/2, -y-1/2, z-1/2'

loop_
_atom_site_label
_atom_site_type_symbol
_atom_site_fract_x
_atom_site_fract_y
_atom_site_fract_z
_atom_site_U_iso_or_equiv
_atom_site_adp_type
_atom_site_occupancy
_atom_site_symmetry_multiplicity
_atom_site_calc_flag
_atom_site_refinement_flags
Na Na 0.26178(8) 0.92468(8) 0.06674(3) 0.0327(2) Uani 1 1 d .
B B 0.5443(3) 1.0273(2) 0.13347(9) 0.0310(5) Uani 1 1 d .
H12 H 0.6412(19) 1.0903(18) 0.1369(7) 0.030(5) Uiso 1 1 d .
H11 H 0.4794(18) 1.0358(18) 0.0935(7) 0.028(5) Uiso 1 1 d .
O1 O 0.41360(15) 0.75417(13) 0.09460(5) 0.0376(4) Uani 1 1 d .
O2 O 0.22371(14) 1.06133(15) 0.13007(5) 0.0383(4) Uani 1 1 d .
O3 O 0.07123(15) 0.75561(16) 0.06579(6) 0.0462(4) Uani 1 1 d .
O4 O 0.18878(16) 0.83835(17) -0.01620(5) 0.0465(4) Uani 1 1 d .
O5 O 0.23105(16) 1.10575(16) 0.00757(5) 0.0463(4) Uani 1 1 d .
N11 N 0.59089(16) 0.87568(16) 0.14393(6) 0.0283(4) Uani 1 1 d .
N12 N 0.60979(17) 0.64990(16) 0.14052(6) 0.0328(4) Uani 1 1 d .
N21 N 0.45307(17) 1.08210(15) 0.17224(6) 0.0284(4) Uani 1 1 d .
N22 N 0.27537(17) 1.15714(16) 0.20926(6) 0.0295(4) Uani 1 1 d .
C11 C 0.5267(2) 0.7607(2) 0.12352(7) 0.0282(4) Uani 1 1 d .
C12 C 0.7128(2) 0.8357(2) 0.17362(8) 0.0363(5) Uani 1 1 d .
H12A H 0.7776 0.8962 0.1924 0.044 Uiso 1 1 calc R
C13 C 0.7256(2) 0.6987(2) 0.17190(8) 0.0381(5) Uani 1 1 d .
H13A H 0.8000 0.6450 0.1889 0.046 Uiso 1 1 calc R
C14 C 0.5823(2) 0.5052(2) 0.12491(8) 0.0372(5) Uani 1 1 d .
C15 C 0.6995(3) 0.4151(2) 0.15065(11) 0.0617(8) Uani 1 1 d .
H15A H 0.7904 0.4453 0.1414 0.093 Uiso 1 1 calc R
H15B H 0.6823 0.3190 0.1405 0.093 Uiso 1 1 calc R
H15C H 0.7017 0.4227 0.1867 0.093 Uiso 1 1 calc R
C16 C 0.4417(2) 0.4589(2) 0.13962(9) 0.0421(6) Uani 1 1 d .
H16A H 0.4443 0.4676 0.1756 0.063 Uiso 1 1 calc R
H16B H 0.4245 0.3625 0.1299 0.063 Uiso 1 1 calc R
H16C H 0.3657 0.5167 0.1228 0.063 Uiso 1 1 calc R
C17 C 0.5810(3) 0.4954(2) 0.06907(9) 0.0529(7) Uani 1 1 d .
H17A H 0.6712 0.5288 0.0603 0.079 Uiso 1 1 calc R
H17B H 0.5037 0.5517 0.0523 0.079 Uiso 1 1 calc R
H17C H 0.5672 0.3991 0.0586 0.079 Uiso 1 1 calc R
C21 C 0.3096(2) 1.09559(19) 0.16655(7) 0.0283(4) Uani 1 1 d .
C22 C 0.5062(2) 1.1350(2) 0.21784(7) 0.0337(5) Uani 1 1 d .
H22A H 0.6035 1.1377 0.2311 0.040 Uiso 1 1 calc R
C23 C 0.3998(2) 1.1825(2) 0.24078(8) 0.0332(5) Uani 1 1 d .
H23A H 0.4080 1.2252 0.2725 0.040 Uiso 1 1 calc R
C24 C 0.1325(2) 1.2082(2) 0.21494(8) 0.0339(5) Uani 1 1 d .
C25 C 0.0932(2) 1.3195(2) 0.17631(10) 0.0520(6) Uani 1 1 d .
H25A H 0.1634 1.3937 0.1809 0.078 Uiso 1 1 calc R
H25B H -0.0003 1.3565 0.1800 0.078 Uiso 1 1 calc R
H25C H 0.0913 1.2801 0.1430 0.078 Uiso 1 1 calc R
C26 C 0.1336(2) 1.2685(2) 0.26652(8) 0.0459(6) Uani 1 1 d .
H26A H 0.2003 1.3456 0.2710 0.069 Uiso 1 1 calc R
H26B H 0.1624 1.1974 0.2914 0.069 Uiso 1 1 calc R
H26C H 0.0386 1.3014 0.2704 0.069 Uiso 1 1 calc R
C27 C 0.0277(2) 1.0898(2) 0.20829(9) 0.0498(6) Uani 1 1 d .
H27A H 0.0566 1.0183 0.2330 0.075 Uiso 1 1 calc R
H27B H 0.0253 1.0510 0.1749 0.075 Uiso 1 1 calc R
H27C H -0.0666 1.1236 0.2126 0.075 Uiso 1 1 calc R
C31 C 0.0690(3) 0.6991(3) 0.11375(10) 0.0642(8) Uani 1 1 d .
H31A H 0.0038 0.6207 0.1116 0.096 Uiso 1 1 calc R
H31B H 0.0376 0.7695 0.1357 0.096 Uiso 1 1 calc R
H31C H 0.1642 0.6680 0.1272 0.096 Uiso 1 1 calc R
C32 C 0.1108(3) 0.6577(3) 0.03137(10) 0.0579(7) Uani 1 1 d .
H32A H 0.0498 0.5750 0.0307 0.069 Uiso 1 1 calc R
H32B H 0.2103 0.6291 0.0408 0.069 Uiso 1 1 calc R
C33 C 0.0930(3) 0.7261(3) -0.01838(10) 0.0595(7) Uani 1 1 d .
H33A H 0.1132 0.6598 -0.0442 0.071 Uiso 1 1 calc R
H33B H -0.0052 0.7595 -0.0268 0.071 Uiso 1 1 calc R
C34 C 0.1473(3) 0.9414(3) -0.05253(8) 0.0537(7) Uani 1 1 d .
H34A H 0.0479 0.9688 -0.0513 0.064 Uiso 1 1 calc R
H34B H 0.1551 0.9054 -0.0861 0.064 Uiso 1 1 calc R
C35 C 0.2419(3) 1.0612(3) -0.04153(9) 0.0565(7) Uani 1 1 d .
H35A H 0.3406 1.0348 -0.0444 0.068 Uiso 1 1 calc R
H35B H 0.2137 1.1364 -0.0654 0.068 Uiso 1 1 calc R
C36 C 0.3059(3) 1.2298(3) 0.01988(12) 0.0720(9) Uani 1 1 d .
H36A H 0.2608 1.3053 -0.0003 0.108 Uiso 1 1 calc R
H36B H 0.4039 1.2194 0.0133 0.108 Uiso 1 1 calc R
H36C H 0.3050 1.2503 0.0551 0.108 Uiso 1 1 calc R

loop_
_atom_site_aniso_label
_atom_site_aniso_U_11
_atom_site_aniso_U_22
_atom_site_aniso_U_33
_atom_site_aniso_U_23
_atom_site_aniso_U_13
_atom_site_aniso_U_12
Na 0.0353(5) 0.0333(4) 0.0284(4) -0.0011(3) 0.0007(3) 0.0030(4)
B 0.0306(13) 0.0263(12) 0.0374(14) -0.0023(10) 0.0091(11) -0.0030(10)
O1 0.0358(9) 0.0292(8) 0.0445(9) -0.0010(7) -0.0071(7) 0.0010(6)
O2 0.0315(8) 0.0500(9) 0.0327(8) -0.0102(7) 0.0018(6) 0.0000(7)
O3 0.0426(9) 0.0507(10) 0.0443(10) -0.0016(8) 0.0027(7) -0.0017(8)
O4 0.0428(9) 0.0609(11) 0.0344(9) -0.0087(8) -0.0005(7) 0.0068(8)
O5 0.0506(10) 0.0508(10) 0.0374(9) 0.0098(8) 0.0054(7) -0.0036(8)
N11 0.0270(9) 0.0277(9) 0.0307(9) -0.0010(7) 0.0053(7) -0.0010(7)
N12 0.0287(9) 0.0264(9) 0.0416(11) 0.0032(8) -0.0018(8) 0.0018(7)
N21 0.0293(9) 0.0273(9) 0.0294(9) -0.0003(7) 0.0063(7) 0.0017(7)
N22 0.0328(10) 0.0312(9) 0.0252(9) -0.0038(7) 0.0062(7) 0.0029(7)
C11 0.0278(11) 0.0270(10) 0.0300(11) 0.0028(9) 0.0051(9) 0.0013(9)
C12 0.0284(11) 0.0379(13) 0.0413(13) -0.0012(10) -0.0008(9) -0.0006(10)
C13 0.0299(12) 0.0381(13) 0.0444(14) 0.0028(10) -0.0018(10) 0.0053(10)
C14 0.0355(12) 0.0241(11) 0.0526(14) 0.0014(10) 0.0074(10) 0.0005(9)
C15 0.0498(16) 0.0328(13) 0.099(2) 0.0087(14) -0.0036(14) 0.0075(11)
C16 0.0474(14) 0.0311(12) 0.0483(14) -0.0010(10) 0.0088(11) -0.0050(10)
C17 0.0693(17) 0.0338(13) 0.0604(17) -0.0093(12) 0.0265(13) -0.0047(12)
C21 0.0308(11) 0.0276(11) 0.0268(11) 0.0003(8) 0.0051(9) 0.0021(9)
C22 0.0306(11) 0.0361(12) 0.0331(12) -0.0032(10) -0.0010(9) -0.0008(9)
C23 0.0357(12) 0.0360(12) 0.0273(11) -0.0043(9) 0.0025(9) -0.0030(10)
C24 0.0325(12) 0.0344(11) 0.0368(12) -0.0038(9) 0.0116(9) 0.0025(9)
C25 0.0418(14) 0.0558(16) 0.0603(17) 0.0086(13) 0.0128(12) 0.0172(12)
C26 0.0486(14) 0.0460(14) 0.0469(14) -0.0124(11) 0.0201(11) 0.0004(11)
C27 0.0420(14) 0.0546(15) 0.0569(16) -0.0142(12) 0.0211(12) -0.0128(11)
C31 0.0570(17) 0.076(2) 0.0602(18) 0.0186(15) 0.0099(14) -0.0040(15)
C32 0.0578(17) 0.0457(15) 0.0668(19) -0.0196(14) -0.0041(14) -0.0098(13)
C33 0.0590(17) 0.0644(18) 0.0516(17) -0.0290(14) -0.0047(13) -0.0013(14)
C34 0.0476(15) 0.089(2) 0.0241(12) -0.0004(13) 0.0011(11) 0.0179(15)
C35 0.0508(16) 0.088(2) 0.0337(14) 0.0189(14) 0.0151(11) 0.0131(15)
C36 0.074(2) 0.0523(17) 0.087(2) 0.0253(16) -0.0011(16) -0.0119(15)

loop_
_atom_type_symbol
_atom_type_description
_atom_type_scat_dispersion_real
_atom_type_scat_dispersion_imag
_atom_type_scat_source
C C 0.0033 0.0016 'International Tables Vol C Tables 4.2.6.8 and 6.1.1.4'
H H 0.0000 0.0000 'International Tables Vol C Tables 4.2.6.8 and 6.1.1.4'
B B 0.0013 0.0007 'International Tables Vol C Tables 4.2.6.8 and 6.1.1.4'
N N 0.0061 0.0033 'International Tables Vol C Tables 4.2.6.8 and 6.1.1.4'
O O 0.0106 0.0060 'International Tables Vol C Tables 4.2.6.8 and 6.1.1.4'
Na Na 0.0362 0.0249 'International Tables Vol C Tables 4.2.6.8 and 6.1.1.4'

loop_
_geom_angle_atom_site_label_1
_geom_angle_atom_site_label_2
_geom_angle_atom_site_label_3
_geom_angle
O2 Na O1 109.78(6)
O2 Na H11 73.8(4)
O1 Na H11 74.6(4)
O2 Na O5 93.71(6)
O1 Na O5 141.59(6)
H11 Na O5 83.9(4)
O2 Na O4 149.89(6)
O1 Na O4 98.63(6)
H11 Na O4 125.1(4)
O5 Na O4 68.32(6)
O2 Na O3 101.97(6)
O1 Na O3 87.42(6)
H11 Na O3 158.3(4)
O5 Na O3 117.73(6)
O4 Na O3 68.75(6)
O2 Na C32 128.66(7)
O1 Na C32 74.88(7)
H11 Na C32 147.2(4)
O5 Na C32 113.84(7)
O4 Na C32 49.35(7)
O3 Na C32 27.12(6)
H12 B H11 111.8(13)
H12 B N21 107.1(10)
H11 B N21 109.2(9)
H12 B N11 107.0(9)
H11 B N11 109.7(9)
N21 B N11 111.98(17)
C11 O1 Na 129.40(12)
C21 O2 Na 127.81(13)
C31 O3 C32 112.7(2)
C31 O3 Na 110.66(14)
C32 O3 Na 101.08(13)
C33 O4 C34 113.15(18)
C33 O4 Na 114.09(14)
C34 O4 Na 114.96(14)
C36 O5 C35 112.5(2)
C36 O5 Na 117.15(14)
C35 O5 Na 113.17(14)
C11 N11 C12 107.89(16)
C11 N11 B 127.06(17)
C12 N11 B 124.91(17)
C11 N12 C13 108.38(16)
C11 N12 C14 124.88(16)
C13 N12 C14 126.64(17)
C21 N21 C22 108.03(16)
C21 N21 B 127.14(17)
C22 N21 B 124.69(17)
C21 N22 C23 108.38(16)
C21 N22 C24 123.91(16)
C23 N22 C24 126.86(16)
O1 C11 N11 127.17(18)
O1 C11 N12 125.58(18)
N11 C11 N12 107.26(16)
C13 C12 N11 109.47(19)
C12 C13 N12 107.00(18)
N12 C14 C15 108.89(17)
N12 C14 C17 108.89(17)
C15 C14 C17 109.4(2)
N12 C14 C16 109.51(17)
C15 C14 C16 109.34(19)
C17 C14 C16 110.82(18)
O2 C21 N21 127.49(18)
O2 C21 N22 125.45(18)
N21 C21 N22 107.06(16)
C23 C22 N21 109.66(18)
C22 C23 N22 106.86(18)
N22 C24 C25 108.15(16)
N22 C24 C26 109.54(17)
C25 C24 C26 109.58(18)
N22 C24 C27 109.66(17)
C25 C24 C27 111.01(19)
C26 C24 C27 108.89(18)
O3 C32 C33 107.0(2)
O3 C32 Na 51.79(10)
C33 C32 Na 84.24(14)
O4 C33 C32 108.01(19)
O4 C34 C35 107.88(18)
O5 C35 C34 108.07(19)

loop_
_geom_bond_atom_site_label_1
_geom_bond_atom_site_label_2
_geom_bond_distance
Na O2 2.2415(16)
Na O1 2.2619(16)
Na H11 2.367(17)
Na O5 2.3738(17)
Na O4 2.4186(17)
Na O3 2.4472(17)
Na C32 3.056(3)
B H12 1.102(18)
B H11 1.178(17)
B N21 1.549(3)
B N11 1.552(3)
O1 C11 1.249(2)
O2 C21 1.244(2)
O3 C31 1.417(3)
O3 C32 1.420(3)
O4 C33 1.418(3)
O4 C34 1.424(3)
O5 C36 1.417(3)
O5 C35 1.420(3)
N11 C11 1.356(2)
N11 C12 1.379(2)
N12 C11 1.378(2)
N12 C13 1.386(3)
N12 C14 1.480(3)
N21 C21 1.364(2)
N21 C22 1.375(2)
N22 C21 1.383(2)
N22 C23 1.390(2)
N22 C24 1.478(2)
C12 C13 1.336(3)
C14 C15 1.515(3)
C14 C17 1.520(3)
C14 C16 1.520(3)
C22 C23 1.343(3)
C24 C25 1.518(3)
C24 C26 1.518(3)
C24 C27 1.519(3)
C32 C33 1.496(4)
C34 C35 1.477(3)
